data_2221027
loop_
_publ_author_name
'Hapke, Marko'
'W\"ohl, Anina'
'Peitz, Stephan'
'M\"uller, Bernd H.'
'Spannenberg, Anke'
'Rosenthal, Uwe'

_publ_section_title
;
 [<i>N</i>,<i>N</i>-Bis(diphenylphosphino)isopropylamine]dibromidonickel(II)
;
_journal_coeditor_code CI2764
_journal_issue 3
_journal_name_full 'Acta Crystallographica Section E'
_journal_page_first m252
_journal_paper_doi 10.1107/S1600536809003936
_journal_volume 65
_journal_year 2009
_chemical_formula_iupac '[Ni Br2 (C27 H27 N P2)]'
_chemical_formula_moiety '[Ni(C27 H27 N P2)Br2]'
_chemical_formula_sum 'C27 H27 Br2 N Ni P2'
_chemical_formula_weight 645.97
_chemical_name_systematic
;
[<i>N</i>,<i>N</i>-Bis(diphenylphosphino)isopropylamine]dibromidonickel(II)
;
_space_group_IT_number 61
_symmetry_cell_setting orthorhombic
_symmetry_space_group_name_Hall '-P 2ac 2ab'
_symmetry_space_group_name_H-M 'P b c a'
_atom_sites_solution_hydrogens geom
_atom_sites_solution_primary direct
_atom_sites_solution_secondary difmap
_audit_creation_method SHELXL-97
_cell_angle_alpha 90.00
_cell_angle_beta 90.00
_cell_angle_gamma 90.00
_cell_formula_units_Z 8
_cell_length_a 16.6720(3)
_cell_length_b 15.1689(4)
_cell_length_c 20.3777(4)
_cell_measurement_reflns_used 33195
_cell_measurement_temperature 200(2)
_cell_measurement_theta_max 29.54
_cell_measurement_theta_min 2.07
_cell_volume 5153.44(19)
_computing_cell_refinement 'X-AREA (Stoe & Cie, 2005)'
_computing_data_collection 'X-AREA (Stoe & Cie, 2005)'
_computing_data_reduction 'X-RED (Stoe & Cie, 2005)'
_computing_molecular_graphics 'SHELXTL (Sheldrick, 2008)'
_computing_publication_material 'SHELXTL (Sheldrick, 2008)'
_computing_structure_refinement 'SHELXL97 (Sheldrick, 2008)'
_computing_structure_solution 'SHELXS97 (Sheldrick, 2008)'
_diffrn_ambient_temperature 200(2)
_diffrn_measured_fraction_theta_full 0.990
_diffrn_measured_fraction_theta_max 0.990
_diffrn_measurement_device_type 'Stoe IPDS-II'
_diffrn_measurement_method 'rotation method'
_diffrn_radiation_monochromator graphite
_diffrn_radiation_source 'fine-focus sealed tube'
_diffrn_radiation_type MoK\a
_diffrn_radiation_wavelength 0.71073
_diffrn_reflns_av_R_equivalents 0.0802
_diffrn_reflns_av_sigmaI/netI 0.0516
_diffrn_reflns_limit_h_max 22
_diffrn_reflns_limit_h_min -22
_diffrn_reflns_limit_k_max 20
_diffrn_reflns_limit_k_min -20
_diffrn_reflns_limit_l_max 27
_diffrn_reflns_limit_l_min -27
_diffrn_reflns_number 73587
_diffrn_reflns_theta_full 29.28
_diffrn_reflns_theta_max 29.28
_diffrn_reflns_theta_min 2.00
_diffrn_standards_number 0
_exptl_absorpt_coefficient_mu 3.995
_exptl_absorpt_correction_T_max 0.8836
_exptl_absorpt_correction_T_min 0.4837
_exptl_absorpt_correction_type numerical
_exptl_absorpt_process_details '(X-SHAPE; Stoe & Cie, 2005)'
_exptl_crystal_colour red--brown
_exptl_crystal_density_diffrn 1.665
_exptl_crystal_density_method 'not measured'
_exptl_crystal_description prism
_exptl_crystal_F_000 2592
_exptl_crystal_size_max 0.17
_exptl_crystal_size_mid 0.14
_exptl_crystal_size_min 0.04
_refine_diff_density_max 0.571
_refine_diff_density_min -0.427
_refine_ls_extinction_method none
_refine_ls_goodness_of_fit_ref 0.885
_refine_ls_hydrogen_treatment constr
_refine_ls_matrix_type full
_refine_ls_number_parameters 300
_refine_ls_number_reflns 6956
_refine_ls_number_restraints 0
_refine_ls_restrained_S_all 0.885
_refine_ls_R_factor_all 0.0679
_refine_ls_R_factor_gt 0.0356
_refine_ls_shift/su_max 0.001
_refine_ls_shift/su_mean 0.000
_refine_ls_structure_factor_coef Fsqd
_refine_ls_weighting_details 'calc w=1/[\s^2^(Fo^2^)+(0.0281P)^2^] where P=(Fo^2^+2Fc^2^)/3'
_refine_ls_weighting_scheme calc
_refine_ls_wR_factor_gt 0.0581
_refine_ls_wR_factor_ref 0.0641
_reflns_number_gt 4725
_reflns_number_total 6956
_reflns_threshold_expression I>2\s(I)
_cod_data_source_file ci2764.cif
_cod_data_source_block I
_cod_depositor_comments
;
The following automatic conversions were performed:
'_symmetry_cell_setting' value 'Orthorhombic' changed to 'orthorhombic'
according to '/home/saulius/struct/CIF-dictionaries/cif_core.dic'
dictionary named 'cif_core.dic' version 2.4.1 from 2010-06-29.

Automatic conversion script
Id: cif_fix_enum 1527 2010-12-29 10:47:43Z saulius 

The following automatic conversions were performed:

'_symmetry_cell_setting' value 'Orthorhombic' changed to
'orthorhombic' according to
/home/saulius/struct/CIF-dictionaries/cif_core.dic dictionary named
'cif_core.dic' version 2.4.1 from 2010-06-29.

Automatic conversion script
Id: cif_fix_values 1715 2011-07-08 13:25:40Z adriana 
;
_cod_database_code 2221027
_cod_database_fobs_code 2221027

loop_
_symmetry_equiv_pos_as_xyz
'x, y, z'
'-x+1/2, -y, z+1/2'
'-x, y+1/2, -z+1/2'
'x+1/2, -y+1/2, -z'
'-x, -y, -z'
'x-1/2, y, -z-1/2'
'x, -y-1/2, z-1/2'
'-x-1/2, y-1/2, z'

loop_
_atom_site_type_symbol
_atom_site_label
_atom_site_fract_x
_atom_site_fract_y
_atom_site_fract_z
_atom_site_U_iso_or_equiv
_atom_site_adp_type
_atom_site_calc_flag
_atom_site_refinement_flags
_atom_site_occupancy
_atom_site_disorder_assembly
_atom_site_disorder_group
C C1 0.90625(17) 0.87979(17) 0.23217(13) 0.0230(5) Uani d . 1 . .
C C2 0.88616(18) 0.96307(18) 0.20951(14) 0.0274(6) Uani d . 1 . .
H H2 0.8694 0.9707 0.1653 0.033 Uiso calc R 1 . .
C C3 0.89045(19) 1.03524(19) 0.25112(16) 0.0337(7) Uani d . 1 . .
H H3 0.8760 1.0921 0.2357 0.040 Uiso calc R 1 . .
C C4 0.91578(19) 1.0242(2) 0.31503(15) 0.0354(7) Uani d . 1 . .
H H4 0.9175 1.0733 0.3439 0.043 Uiso calc R 1 . .
C C5 0.9386(2) 0.9421(2) 0.33713(15) 0.0334(7) Uani d . 1 . .
H H5 0.9575 0.9353 0.3808 0.040 Uiso calc R 1 . .
C C6 0.93436(18) 0.86966(19) 0.29619(14) 0.0292(6) Uani d . 1 . .
H H6 0.9505 0.8133 0.3116 0.035 Uiso calc R 1 . .
C C7 0.87114(17) 0.69391(17) 0.22892(13) 0.0227(5) Uani d . 1 . .
C C8 0.81317(17) 0.70629(18) 0.27757(13) 0.0266(6) Uani d . 1 . .
H H8 0.7957 0.7640 0.2886 0.032 Uiso calc R 1 . .
C C9 0.78135(19) 0.6339(2) 0.30950(14) 0.0322(7) Uani d . 1 . .
H H9 0.7416 0.6418 0.3424 0.039 Uiso calc R 1 . .
C C10 0.8074(2) 0.5497(2) 0.29349(15) 0.0366(7) Uani d . 1 . .
H H10 0.7850 0.5001 0.3153 0.044 Uiso calc R 1 . .
C C11 0.8656(2) 0.53756(19) 0.24623(16) 0.0342(7) Uani d . 1 . .
H H11 0.8838 0.4798 0.2359 0.041 Uiso calc R 1 . .
C C12 0.89720(18) 0.60961(17) 0.21390(14) 0.0264(6) Uani d . 1 . .
H H12 0.9371 0.6013 0.1812 0.032 Uiso calc R 1 . .
C C13 0.92171(17) 0.85623(17) -0.00596(13) 0.0231(5) Uani d . 1 . .
C C14 0.96284(19) 0.8386(2) -0.06458(13) 0.0301(6) Uani d . 1 . .
H H14 0.9826 0.7811 -0.0734 0.036 Uiso calc R 1 . .
C C15 0.9743(2) 0.9060(2) -0.10958(14) 0.0377(7) Uani d . 1 . .
H H15 1.0014 0.8945 -0.1497 0.045 Uiso calc R 1 . .
C C16 0.9466(2) 0.9895(2) -0.09623(15) 0.0383(8) Uani d . 1 . .
H H16 0.9554 1.0354 -0.1272 0.046 Uiso calc R 1 . .
C C17 0.90638(19) 1.00777(19) -0.03885(15) 0.0347(7) Uani d . 1 . .
H H17 0.8876 1.0657 -0.0302 0.042 Uiso calc R 1 . .
C C18 0.89349(18) 0.94077(18) 0.00636(15) 0.0274(6) Uani d . 1 . .
H H18 0.8653 0.9528 0.0459 0.033 Uiso calc R 1 . .
C C19 0.88235(17) 0.67305(17) 0.01232(13) 0.0239(6) Uani d . 1 . .
C C20 0.82043(18) 0.67961(19) -0.03337(14) 0.0297(6) Uani d . 1 . .
H H20 0.8025 0.7359 -0.0477 0.036 Uiso calc R 1 . .
C C21 0.7852(2) 0.6040(2) -0.05781(16) 0.0362(7) Uani d . 1 . .
H H21 0.7427 0.6081 -0.0887 0.043 Uiso calc R 1 . .
C C22 0.8119(2) 0.5222(2) -0.03737(16) 0.0409(8) Uani d . 1 . .
H H22 0.7867 0.4705 -0.0535 0.049 Uiso calc R 1 . .
C C23 0.8747(2) 0.51497(19) 0.00613(15) 0.0368(8) Uani d . 1 . .
H H23 0.8935 0.4584 0.0189 0.044 Uiso calc R 1 . .
C C24 0.9107(2) 0.59054(17) 0.03148(14) 0.0295(6) Uani d . 1 . .
H H24 0.9542 0.5859 0.0615 0.035 Uiso calc R 1 . .
C C25 0.75815(16) 0.79720(19) 0.10263(13) 0.0269(6) Uani d . 1 . .
H H25 0.7481 0.8093 0.0551 0.032 Uiso calc R 1 . .
C C26 0.71793(19) 0.8703(2) 0.14099(16) 0.0382(7) Uani d . 1 . .
H H26A 0.7308 0.8640 0.1877 0.057 Uiso calc R 1 . .
H H26B 0.6597 0.8668 0.1349 0.057 Uiso calc R 1 . .
H H26C 0.7373 0.9275 0.1252 0.057 Uiso calc R 1 . .
C C27 0.72121(18) 0.7077(2) 0.11777(15) 0.0355(7) Uani d . 1 . .
H H27A 0.7526 0.6613 0.0963 0.053 Uiso calc R 1 . .
H H27B 0.6659 0.7061 0.1015 0.053 Uiso calc R 1 . .
H H27C 0.7213 0.6980 0.1653 0.053 Uiso calc R 1 . .
N N1 0.84753(13) 0.79808(13) 0.11239(10) 0.0206(4) Uani d . 1 . .
P P1 0.90770(4) 0.78459(4) 0.17912(3) 0.01915(13) Uani d . 1 . .
P P2 0.91702(4) 0.77028(5) 0.05515(3) 0.01925(12) Uani d . 1 . .
Ni Ni1 1.013681(19) 0.761785(18) 0.122690(17) 0.01868(7) Uani d . 1 . .
Br Br1 1.100033(18) 0.77856(2) 0.211279(14) 0.03435(8) Uani d . 1 . .
Br Br2 1.108991(17) 0.72404(2) 0.043377(14) 0.03133(7) Uani d . 1 . .

loop_
_atom_site_aniso_label
_atom_site_aniso_U_11
_atom_site_aniso_U_22
_atom_site_aniso_U_33
_atom_site_aniso_U_12
_atom_site_aniso_U_13
_atom_site_aniso_U_23
C1 0.0219(14) 0.0241(12) 0.0231(12) -0.0011(11) 0.0044(11) -0.0029(10)
C2 0.0303(16) 0.0250(13) 0.0270(14) -0.0001(11) 0.0045(12) -0.0021(11)
C3 0.0303(16) 0.0259(13) 0.0449(17) -0.0008(12) 0.0109(14) -0.0037(12)
C4 0.0292(17) 0.0357(16) 0.0414(17) -0.0099(13) 0.0115(14) -0.0182(13)
C5 0.0347(18) 0.0394(17) 0.0262(14) -0.0058(13) 0.0022(12) -0.0094(12)
C6 0.0306(16) 0.0311(15) 0.0258(14) -0.0013(12) 0.0012(12) -0.0011(11)
C7 0.0241(14) 0.0227(12) 0.0213(12) -0.0011(10) -0.0034(10) 0.0042(10)
C8 0.0259(14) 0.0289(14) 0.0250(13) 0.0011(11) 0.0007(11) 0.0023(10)
C9 0.0250(16) 0.0439(17) 0.0277(15) -0.0039(13) 0.0029(12) 0.0095(12)
C10 0.0344(18) 0.0400(17) 0.0354(16) -0.0123(14) -0.0077(14) 0.0151(13)
C11 0.0381(18) 0.0251(13) 0.0394(17) -0.0028(13) -0.0101(15) 0.0030(13)
C12 0.0302(16) 0.0229(12) 0.0262(13) -0.0005(11) -0.0015(13) 0.0016(10)
C13 0.0204(14) 0.0257(13) 0.0231(12) -0.0043(10) -0.0036(11) 0.0051(10)
C14 0.0333(17) 0.0350(15) 0.0219(13) -0.0046(12) 0.0019(12) 0.0024(11)
C15 0.0383(19) 0.0511(18) 0.0238(15) -0.0095(14) -0.0015(13) 0.0090(12)
C16 0.0344(18) 0.0447(18) 0.0357(16) -0.0137(14) -0.0132(14) 0.0201(14)
C17 0.0291(16) 0.0302(14) 0.0450(18) -0.0040(12) -0.0141(15) 0.0112(13)
C18 0.0218(15) 0.0293(14) 0.0313(15) 0.0000(11) -0.0055(12) 0.0017(11)
C19 0.0256(15) 0.0248(13) 0.0214(12) -0.0031(10) 0.0052(11) -0.0032(10)
C20 0.0270(15) 0.0336(14) 0.0285(14) -0.0015(12) 0.0010(12) -0.0080(11)
C21 0.0280(17) 0.0457(18) 0.0349(16) -0.0097(13) 0.0010(13) -0.0152(14)
C22 0.042(2) 0.0386(17) 0.0425(18) -0.0196(15) 0.0107(16) -0.0170(14)
C23 0.051(2) 0.0252(15) 0.0342(16) -0.0063(13) 0.0137(15) -0.0042(12)
C24 0.0395(18) 0.0235(13) 0.0256(13) 0.0011(12) 0.0028(13) -0.0013(11)
C25 0.0169(13) 0.0370(15) 0.0269(13) 0.0022(11) -0.0018(10) 0.0029(11)
C26 0.0249(16) 0.0482(18) 0.0414(18) 0.0097(13) 0.0035(13) -0.0029(14)
C27 0.0255(15) 0.0466(17) 0.0345(15) -0.0115(12) -0.0005(13) 0.0015(14)
N1 0.0174(11) 0.0243(10) 0.0200(11) 0.0023(8) -0.0007(8) 0.0002(8)
P1 0.0200(3) 0.0191(3) 0.0183(3) 0.0005(3) 0.0009(2) -0.0003(2)
P2 0.0198(3) 0.0197(3) 0.0183(3) -0.0001(3) -0.0003(2) -0.0003(2)
Ni1 0.01720(14) 0.01814(14) 0.02069(13) 0.00026(11) 0.00008(15) 0.00020(13)
Br1 0.03006(16) 0.03626(16) 0.03674(15) 0.00651(14) -0.01348(13) -0.00788(13)
Br2 0.02687(15) 0.03284(14) 0.03429(14) 0.00272(13) 0.00987(12) -0.00076(12)

loop_
_atom_type_symbol
_atom_type_description
_atom_type_scat_dispersion_real
_atom_type_scat_dispersion_imag
_atom_type_scat_source
C C 0.0033 0.0016 'International Tables Vol C Tables 4.2.6.8 and 6.1.1.4'
H H 0.0000 0.0000 'International Tables Vol C Tables 4.2.6.8 and 6.1.1.4'
N N 0.0061 0.0033 'International Tables Vol C Tables 4.2.6.8 and 6.1.1.4'
P P 0.1023 0.0942 'International Tables Vol C Tables 4.2.6.8 and 6.1.1.4'
Ni Ni 0.3393 1.1124 'International Tables Vol C Tables 4.2.6.8 and 6.1.1.4'
Br Br -0.2901 2.4595 'International Tables Vol C Tables 4.2.6.8 and 6.1.1.4'

loop_
_geom_angle_atom_site_label_1
_geom_angle_atom_site_label_2
_geom_angle_atom_site_label_3
_geom_angle_site_symmetry_1
_geom_angle_site_symmetry_3
_geom_angle
_geom_angle_publ_flag
C2 C1 C6 . . 119.6(3) ?
C2 C1 P1 . . 122.2(2) ?
C6 C1 P1 . . 117.9(2) ?
C1 C2 C3 . . 120.2(3) ?
C1 C2 H2 . . 119.9 ?
C3 C2 H2 . . 119.9 ?
C4 C3 C2 . . 119.8(3) ?
C4 C3 H3 . . 120.1 ?
C2 C3 H3 . . 120.1 ?
C5 C4 C3 . . 120.2(3) ?
C5 C4 H4 . . 119.9 ?
C3 C4 H4 . . 119.9 ?
C4 C5 C6 . . 120.5(3) ?
C4 C5 H5 . . 119.8 ?
C6 C5 H5 . . 119.8 ?
C5 C6 C1 . . 119.6(3) ?
C5 C6 H6 . . 120.2 ?
C1 C6 H6 . . 120.2 ?
C12 C7 C8 . . 119.9(2) ?
C12 C7 P1 . . 118.1(2) ?
C8 C7 P1 . . 121.8(2) ?
C9 C8 C7 . . 119.5(3) ?
C9 C8 H8 . . 120.2 ?
C7 C8 H8 . . 120.2 ?
C8 C9 C10 . . 120.0(3) ?
C8 C9 H9 . . 120.0 ?
C10 C9 H9 . . 120.0 ?
C11 C10 C9 . . 120.5(3) ?
C11 C10 H10 . . 119.7 ?
C9 C10 H10 . . 119.7 ?
C10 C11 C12 . . 119.7(3) ?
C10 C11 H11 . . 120.1 ?
C12 C11 H11 . . 120.1 ?
C11 C12 C7 . . 120.4(3) ?
C11 C12 H12 . . 119.8 ?
C7 C12 H12 . . 119.8 ?
C18 C13 C14 . . 119.7(3) ?
C18 C13 P2 . . 121.8(2) ?
C14 C13 P2 . . 118.1(2) ?
C15 C14 C13 . . 119.3(3) ?
C15 C14 H14 . . 120.3 ?
C13 C14 H14 . . 120.3 ?
C16 C15 C14 . . 120.1(3) ?
C16 C15 H15 . . 119.9 ?
C14 C15 H15 . . 119.9 ?
C15 C16 C17 . . 121.1(3) ?
C15 C16 H16 . . 119.4 ?
C17 C16 H16 . . 119.4 ?
C16 C17 C18 . . 119.5(3) ?
C16 C17 H17 . . 120.3 ?
C18 C17 H17 . . 120.3 ?
C17 C18 C13 . . 120.2(3) ?
C17 C18 H18 . . 119.9 ?
C13 C18 H18 . . 119.9 ?
C20 C19 C24 . . 120.2(3) ?
C20 C19 P2 . . 120.1(2) ?
C24 C19 P2 . . 119.2(2) ?
C21 C20 C19 . . 119.7(3) ?
C21 C20 H20 . . 120.1 ?
C19 C20 H20 . . 120.1 ?
C22 C21 C20 . . 120.0(3) ?
C22 C21 H21 . . 120.0 ?
C20 C21 H21 . . 120.0 ?
C23 C22 C21 . . 120.7(3) ?
C23 C22 H22 . . 119.6 ?
C21 C22 H22 . . 119.6 ?
C22 C23 C24 . . 120.1(3) ?
C22 C23 H23 . . 120.0 ?
C24 C23 H23 . . 120.0 ?
C23 C24 C19 . . 119.2(3) ?
C23 C24 H24 . . 120.4 ?
C19 C24 H24 . . 120.4 ?
N1 C25 C26 . . 111.4(2) ?
N1 C25 C27 . . 112.5(2) ?
C26 C25 C27 . . 111.7(3) ?
N1 C25 H25 . . 107.0 ?
C26 C25 H25 . . 107.0 ?
C27 C25 H25 . . 107.0 ?
C25 C26 H26A . . 109.5 ?
C25 C26 H26B . . 109.5 ?
H26A C26 H26B . . 109.5 ?
C25 C26 H26C . . 109.5 ?
H26A C26 H26C . . 109.5 ?
H26B C26 H26C . . 109.5 ?
C25 C27 H27A . . 109.5 ?
C25 C27 H27B . . 109.5 ?
H27A C27 H27B . . 109.5 ?
C25 C27 H27C . . 109.5 ?
H27A C27 H27C . . 109.5 ?
H27B C27 H27C . . 109.5 ?
C25 N1 P2 . . 125.69(17) ?
C25 N1 P1 . . 133.53(17) ?
P2 N1 P1 . . 96.71(11) ?
N1 P1 C1 . . 112.00(12) ?
N1 P1 C7 . . 109.87(12) ?
C1 P1 C7 . . 105.49(12) ?
N1 P1 Ni1 . . 94.41(8) ?
C1 P1 Ni1 . . 117.60(9) ?
C7 P1 Ni1 . . 117.13(9) ?
C1 P1 P2 . . 131.69(9) ?
C7 P1 P2 . . 120.79(9) ?
Ni1 P1 P2 . . 53.15(2) ?
N1 P2 C13 . . 108.92(12) ?
N1 P2 C19 . . 108.43(12) ?
C13 P2 C19 . . 105.66(13) ?
N1 P2 Ni1 . . 95.03(8) ?
C13 P2 Ni1 . . 117.27(9) ?
C19 P2 Ni1 . . 120.40(10) ?
C13 P2 P1 . . 128.84(9) ?
C19 P2 P1 . . 122.01(9) ?
Ni1 P2 P1 . . 53.63(2) ?
P2 Ni1 P1 . . 73.22(3) ?
P2 Ni1 Br1 . . 165.35(2) ?
P1 Ni1 Br1 . . 94.39(2) ?
P2 Ni1 Br2 . . 94.74(2) ?
P1 Ni1 Br2 . . 166.90(3) ?
Br1 Ni1 Br2 . . 98.213(16) ?

loop_
_geom_bond_atom_site_label_1
_geom_bond_atom_site_label_2
_geom_bond_site_symmetry_2
_geom_bond_distance
_geom_bond_publ_flag
C1 C2 . 1.386(4) ?
C1 C6 . 1.395(4) ?
C1 P1 . 1.804(3) ?
C2 C3 . 1.387(4) ?
C2 H2 . 0.95 ?
C3 C4 . 1.379(5) ?
C3 H3 . 0.95 ?
C4 C5 . 1.378(5) ?
C4 H4 . 0.95 ?
C5 C6 . 1.381(4) ?
C5 H5 . 0.95 ?
C6 H6 . 0.95 ?
C7 C12 . 1.385(4) ?
C7 C8 . 1.397(4) ?
C7 P1 . 1.815(3) ?
C8 C9 . 1.382(4) ?
C8 H8 . 0.95 ?
C9 C10 . 1.388(5) ?
C9 H9 . 0.95 ?
C10 C11 . 1.379(5) ?
C10 H10 . 0.95 ?
C11 C12 . 1.381(4) ?
C11 H11 . 0.95 ?
C12 H12 . 0.95 ?
C13 C18 . 1.389(4) ?
C13 C14 . 1.403(4) ?
C13 P2 . 1.805(3) ?
C14 C15 . 1.387(4) ?
C14 H14 . 0.95 ?
C15 C16 . 1.376(5) ?
C15 H15 . 0.95 ?
C16 C17 . 1.376(5) ?
C16 H16 . 0.95 ?
C17 C18 . 1.389(4) ?
C17 H17 . 0.95 ?
C18 H18 . 0.95 ?
C19 C20 . 1.394(4) ?
C19 C24 . 1.394(4) ?
C19 P2 . 1.809(3) ?
C20 C21 . 1.382(4) ?
C20 H20 . 0.95 ?
C21 C22 . 1.381(5) ?
C21 H21 . 0.95 ?
C22 C23 . 1.376(5) ?
C22 H22 . 0.95 ?
C23 C24 . 1.393(4) ?
C23 H23 . 0.95 ?
C24 H24 . 0.95 ?
C25 N1 . 1.504(3) ?
C25 C26 . 1.514(4) ?
C25 C27 . 1.522(4) ?
C25 H25 . 1.00 ?
C26 H26A . 0.98 ?
C26 H26B . 0.98 ?
C26 H26C . 0.98 ?
C27 H27A . 0.98 ?
C27 H27B . 0.98 ?
C27 H27C . 0.98 ?
N1 P2 . 1.697(2) ?
N1 P1 . 1.702(2) ?
P1 Ni1 . 2.1364(7) ?
P1 P2 . 2.5402(9) ?
P2 Ni1 . 2.1231(7) ?
Ni1 Br1 . 2.3230(4) ?
Ni1 Br2 . 2.3377(4) ?

loop_
_geom_torsion_atom_site_label_1
_geom_torsion_atom_site_label_2
_geom_torsion_atom_site_label_3
_geom_torsion_atom_site_label_4
_geom_torsion_site_symmetry_1
_geom_torsion_site_symmetry_2
_geom_torsion_site_symmetry_3
_geom_torsion_site_symmetry_4
_geom_torsion
_geom_torsion_publ_flag
C6 C1 C2 C3 . . . . -3.0(4) ?
P1 C1 C2 C3 . . . . -176.2(2) ?
C1 C2 C3 C4 . . . . 0.8(4) ?
C2 C3 C4 C5 . . . . 1.6(5) ?
C3 C4 C5 C6 . . . . -1.8(5) ?
C4 C5 C6 C1 . . . . -0.4(5) ?
C2 C1 C6 C5 . . . . 2.7(4) ?
P1 C1 C6 C5 . . . . 176.2(2) ?
C12 C7 C8 C9 . . . . -1.1(4) ?
P1 C7 C8 C9 . . . . 173.4(2) ?
C7 C8 C9 C10 . . . . 0.4(4) ?
C8 C9 C10 C11 . . . . 0.6(5) ?
C9 C10 C11 C12 . . . . -1.0(5) ?
C10 C11 C12 C7 . . . . 0.3(5) ?
C8 C7 C12 C11 . . . . 0.7(4) ?
P1 C7 C12 C11 . . . . -174.0(2) ?
C18 C13 C14 C15 . . . . -0.3(4) ?
P2 C13 C14 C15 . . . . -173.6(2) ?
C13 C14 C15 C16 . . . . 0.9(5) ?
C14 C15 C16 C17 . . . . -0.8(5) ?
C15 C16 C17 C18 . . . . 0.0(5) ?
C16 C17 C18 C13 . . . . 0.7(4) ?
C14 C13 C18 C17 . . . . -0.5(4) ?
P2 C13 C18 C17 . . . . 172.5(2) ?
C24 C19 C20 C21 . . . . 2.4(4) ?
P2 C19 C20 C21 . . . . -169.3(2) ?
C19 C20 C21 C22 . . . . -0.6(5) ?
C20 C21 C22 C23 . . . . -1.5(5) ?
C21 C22 C23 C24 . . . . 1.8(5) ?
C22 C23 C24 C19 . . . . 0.1(5) ?
C20 C19 C24 C23 . . . . -2.2(4) ?
P2 C19 C24 C23 . . . . 169.6(2) ?
C26 C25 N1 P2 . . . . -146.0(2) ?
C27 C25 N1 P2 . . . . 87.8(3) ?
C26 C25 N1 P1 . . . . 62.3(3) ?
C27 C25 N1 P1 . . . . -64.0(3) ?
C25 N1 P1 C1 . . . . -74.0(3) ?
P2 N1 P1 C1 . . . . 128.73(12) ?
C25 N1 P1 C7 . . . . 42.9(3) ?
P2 N1 P1 C7 . . . . -114.38(12) ?
C25 N1 P1 Ni1 . . . . 163.8(2) ?
P2 N1 P1 Ni1 . . . . 6.57(9) ?
C25 N1 P1 P2 . . . . 157.2(3) ?
C2 C1 P1 N1 . . . . -23.8(3) ?
C6 C1 P1 N1 . . . . 162.9(2) ?
C2 C1 P1 C7 . . . . -143.3(2) ?
C6 C1 P1 C7 . . . . 43.4(3) ?
C2 C1 P1 Ni1 . . . . 84.0(3) ?
C6 C1 P1 Ni1 . . . . -89.3(2) ?
C2 C1 P1 P2 . . . . 20.1(3) ?
C6 C1 P1 P2 . . . . -153.19(18) ?
C12 C7 P1 N1 . . . . 87.2(2) ?
C8 C7 P1 N1 . . . . -87.4(2) ?
C12 C7 P1 C1 . . . . -151.9(2) ?
C8 C7 P1 C1 . . . . 33.5(3) ?
C12 C7 P1 Ni1 . . . . -18.9(3) ?
C8 C7 P1 Ni1 . . . . 166.51(19) ?
C12 C7 P1 P2 . . . . 42.5(3) ?
C8 C7 P1 P2 . . . . -132.1(2) ?
C25 N1 P2 C13 . . . . 72.5(2) ?
P1 N1 P2 C13 . . . . -127.71(12) ?
C25 N1 P2 C19 . . . . -42.0(2) ?
P1 N1 P2 C19 . . . . 117.77(12) ?
C25 N1 P2 Ni1 . . . . -166.4(2) ?
P1 N1 P2 Ni1 . . . . -6.62(9) ?
C25 N1 P2 P1 . . . . -159.8(3) ?
C18 C13 P2 N1 . . . . 19.8(3) ?
C14 C13 P2 N1 . . . . -167.1(2) ?
C18 C13 P2 C19 . . . . 136.1(2) ?
C14 C13 P2 C19 . . . . -50.8(3) ?
C18 C13 P2 Ni1 . . . . -86.5(2) ?
C14 C13 P2 Ni1 . . . . 86.6(2) ?
C18 C13 P2 P1 . . . . -22.7(3) ?
C14 C13 P2 P1 . . . . 150.41(18) ?
C20 C19 P2 N1 . . . . 74.3(2) ?
C24 C19 P2 N1 . . . . -97.5(2) ?
C20 C19 P2 C13 . . . . -42.4(3) ?
C24 C19 P2 C13 . . . . 145.9(2) ?
C20 C19 P2 Ni1 . . . . -178.12(19) ?
C24 C19 P2 Ni1 . . . . 10.1(3) ?
C20 C19 P2 P1 . . . . 118.2(2) ?
C24 C19 P2 P1 . . . . -53.5(3) ?
C1 P1 P2 N1 . . . . -75.63(17) ?
C7 P1 P2 N1 . . . . 85.67(15) ?
Ni1 P1 P2 N1 . . . . -171.81(11) ?
N1 P1 P2 C13 . . . . 73.89(16) ?
C1 P1 P2 C13 . . . . -1.73(18) ?
C7 P1 P2 C13 . . . . 159.56(16) ?
Ni1 P1 P2 C13 . . . . -97.92(12) ?
N1 P1 P2 C19 . . . . -81.89(16) ?
C1 P1 P2 C19 . . . . -157.52(17) ?
C7 P1 P2 C19 . . . . 3.78(16) ?
Ni1 P1 P2 C19 . . . . 106.30(12) ?
N1 P1 P2 Ni1 . . . . 171.81(11) ?
C1 P1 P2 Ni1 . . . . 96.18(13) ?
C7 P1 P2 Ni1 . . . . -102.52(11) ?
N1 P2 Ni1 P1 . . . . 5.46(7) ?
C13 P2 Ni1 P1 . . . . 119.77(11) ?
C19 P2 Ni1 P1 . . . . -109.35(10) ?
N1 P2 Ni1 Br1 . . . . -27.65(13) ?
C13 P2 Ni1 Br1 . . . . 86.66(14) ?
C19 P2 Ni1 Br1 . . . . -142.46(12) ?
P1 P2 Ni1 Br1 . . . . -33.12(10) ?
N1 P2 Ni1 Br2 . . . . -179.80(7) ?
C13 P2 Ni1 Br2 . . . . -65.49(11) ?
C19 P2 Ni1 Br2 . . . . 65.39(10) ?
P1 P2 Ni1 Br2 . . . . 174.74(2) ?
N1 P1 Ni1 P2 . . . . -5.44(7) ?
C1 P1 Ni1 P2 . . . . -123.10(10) ?
C7 P1 Ni1 P2 . . . . 109.55(10) ?
N1 P1 Ni1 Br1 . . . . 166.59(7) ?
C1 P1 Ni1 Br1 . . . . 48.93(10) ?
C7 P1 Ni1 Br1 . . . . -78.41(10) ?
P2 P1 Ni1 Br1 . . . . 172.04(2) ?
N1 P1 Ni1 Br2 . . . . -29.24(14) ?
C1 P1 Ni1 Br2 . . . . -146.90(13) ?
C7 P1 Ni1 Br2 . . . . 85.76(14) ?
P2 P1 Ni1 Br2 . . . . -23.79(11) ?
